data_4087365
loop_
_publ_author_name
'Navarro, Miquel'
'Vidal, Diego'
'Clavero, Pau'
'Grabulosa, Arnald'
'Muller, Guillermo'

_publ_section_title
;
 Mild Photochemical Tethering of [RuCl2(\h6-arene)P*] Complexes with
 P-Stereogenic 2-Biphenylylphosphines
;
_journal_issue 5
_journal_name_full Organometallics
_journal_page_first 973
_journal_paper_doi 10.1021/acs.organomet.5b00018
_journal_volume 34
_journal_year 2015
_chemical_formula_moiety 'C25 H26 B P'
_chemical_formula_sum 'C25 H26 B P'
_chemical_formula_weight 368.24
_space_group_crystal_system trigonal
_space_group_IT_number 145
_space_group_name_Hall 'P 32'
_space_group_name_H-M_alt 'P 32'
_atom_sites_solution_hydrogens geom
_audit_creation_method SHELXL-97
_cell_angle_alpha 90
_cell_angle_beta 90
_cell_angle_gamma 120
_cell_formula_units_Z 9
_cell_length_a 22.0645(13)
_cell_length_b 22.0645(13)
_cell_length_c 11.2385(7)
_cell_measurement_reflns_used 9920
_cell_measurement_temperature 100(2)
_cell_measurement_theta_max 26.29
_cell_measurement_theta_min 2.80
_cell_volume 4738.4(5)
_computing_cell_refinement 'Bruker SAINT'
_computing_data_collection 'Bruker APEX2'
_computing_data_reduction 'Bruker SAINT'
_computing_molecular_graphics 'Bruker SHELXTL'
_computing_publication_material 'Bruker SHELXTL'
_computing_structure_refinement 'SHELXL-97 (Sheldrick 2008)'
_computing_structure_solution 'SHELXS-97 (Sheldrick 2008)'
_diffrn_ambient_temperature 100(2)
_diffrn_measured_fraction_theta_full 0.999
_diffrn_measured_fraction_theta_max 0.998
_diffrn_measurement_device_type 'D8 Venture'
_diffrn_measurement_method '\f and \w scans'
_diffrn_radiation_type MoK\a
_diffrn_radiation_wavelength 0.71073
_diffrn_reflns_av_R_equivalents 0.0957
_diffrn_reflns_av_unetI/netI 0.1420
_diffrn_reflns_Laue_measured_fraction_full 0.999
_diffrn_reflns_Laue_measured_fraction_max 0.998
_diffrn_reflns_limit_h_max 27
_diffrn_reflns_limit_h_min -27
_diffrn_reflns_limit_k_max 27
_diffrn_reflns_limit_k_min -27
_diffrn_reflns_limit_l_max 14
_diffrn_reflns_limit_l_min -13
_diffrn_reflns_number 21252
_diffrn_reflns_point_group_measured_fraction_full 0.812
_diffrn_reflns_point_group_measured_fraction_max 0.810
_diffrn_reflns_theta_full 25.242
_diffrn_reflns_theta_max 26.391
_diffrn_reflns_theta_min 2.102
_diffrn_source microfocus
_exptl_absorpt_coefficient_mu 0.137
_exptl_absorpt_correction_T_max 0.7454
_exptl_absorpt_correction_T_min 0.5284
_exptl_absorpt_correction_type multi-scan
_exptl_absorpt_process_details sadabs
_exptl_crystal_colour colourless
_exptl_crystal_density_diffrn 1.161
_exptl_crystal_description prism
_exptl_crystal_F_000 1764
_exptl_crystal_size_max 0.513
_exptl_crystal_size_mid 0.192
_exptl_crystal_size_min 0.070
_refine_diff_density_max 0.437
_refine_diff_density_min -0.415
_refine_diff_density_rms 0.079
_refine_ls_abs_structure_details
;
 Refined as an inversion twin.
;
_refine_ls_abs_structure_Flack 0.20(13)
_refine_ls_extinction_method none
_refine_ls_goodness_of_fit_ref 0.970
_refine_ls_hydrogen_treatment constr
_refine_ls_matrix_type full
_refine_ls_number_parameters 737
_refine_ls_number_reflns 10486
_refine_ls_number_restraints 1
_refine_ls_restrained_S_all 0.970
_refine_ls_R_factor_all 0.1091
_refine_ls_R_factor_gt 0.0656
_refine_ls_shift/su_max 0.000
_refine_ls_shift/su_mean 0.000
_refine_ls_structure_factor_coef Fsqd
_refine_ls_weighting_details
;
 w=1/[\s^2^(Fo^2^)+(0.0658P)^2^]
 where P=(Fo^2^+2Fc^2^)/3
;
_refine_ls_weighting_scheme calc
_refine_ls_wR_factor_gt 0.1470
_refine_ls_wR_factor_ref 0.1687
_reflns_Friedel_coverage 0.623
_reflns_Friedel_fraction_full 0.626
_reflns_Friedel_fraction_max 0.622
_reflns_number_gt 7075
_reflns_number_total 10486
_reflns_threshold_expression 'I > 2\s(I)'
_cod_data_source_file om5b00018_si_002.cif
_cod_data_source_block 23f
_cod_original_cell_volume 4738.3(6)
_cod_database_code 4087365
_shelx_space_group_comment
;
The symmetry employed for this shelxl refinement is uniquely defined
by the following loop, which should always be used as a source of
symmetry information in preference to the above space-group names.
They are only intended as comments.
;

loop_
_space_group_symop_operation_xyz
'x, y, z'
'-y, x-y, z+2/3'
'-x+y, -x, z+1/3'

loop_
_atom_site_label
_atom_site_type_symbol
_atom_site_fract_x
_atom_site_fract_y
_atom_site_fract_z
_atom_site_U_iso_or_equiv
_atom_site_adp_type
_atom_site_occupancy
_atom_site_site_symmetry_order
_atom_site_calc_flag
_atom_site_refinement_flags_posn
_atom_site_refinement_flags_adp
P1A P 0.17407(8) 0.11125(7) 0.86114(16) 0.0253(4) Uani 1 1 d . .
C1A C 0.2499(3) 0.1987(3) 0.8441(6) 0.0262(15) Uani 1 1 d . .
C2A C 0.2873(3) 0.2287(3) 0.9499(7) 0.0309(16) Uani 1 1 d . .
H2A H 0.2703 0.2047 1.0233 0.037 Uiso 1 1 calc R U
C3A C 0.3489(3) 0.2932(3) 0.9482(7) 0.0330(17) Uani 1 1 d . .
H3A H 0.3741 0.3133 1.0195 0.040 Uiso 1 1 calc R U
C4A C 0.3725(3) 0.3272(3) 0.8414(7) 0.0359(18) Uani 1 1 d . .
H4A H 0.4149 0.3709 0.8393 0.043 Uiso 1 1 calc R U
C5A C 0.3364(3) 0.2995(3) 0.7374(7) 0.0337(16) Uani 1 1 d . .
H5A H 0.3543 0.3241 0.6648 0.040 Uiso 1 1 calc R U
C6A C 0.2730(3) 0.2349(3) 0.7370(6) 0.0268(15) Uani 1 1 d . .
C7A C 0.2361(3) 0.2101(3) 0.6212(7) 0.0293(16) Uani 1 1 d . .
C8A C 0.1761(3) 0.2137(3) 0.5992(7) 0.0328(16) Uani 1 1 d . .
H8A H 0.1586 0.2315 0.6589 0.039 Uiso 1 1 calc R U
C9A C 0.1407(4) 0.1915(4) 0.4900(8) 0.042(2) Uani 1 1 d . .
H9A H 0.0990 0.1932 0.4774 0.051 Uiso 1 1 calc R U
C10A C 0.1658(4) 0.1674(4) 0.4020(8) 0.047(2) Uani 1 1 d . .
H10A H 0.1407 0.1511 0.3294 0.056 Uiso 1 1 calc R U
C11A C 0.2288(4) 0.1665(3) 0.4181(7) 0.0395(18) Uani 1 1 d . .
C12A C 0.2583(4) 0.1452(4) 0.3252(8) 0.047(2) Uani 1 1 d . .
H12A H 0.2353 0.1319 0.2503 0.057 Uiso 1 1 calc R U
C13A C 0.3183(4) 0.1437(4) 0.3412(8) 0.054(2) Uani 1 1 d . .
H13A H 0.3374 0.1304 0.2773 0.065 Uiso 1 1 calc R U
C14A C 0.3525(4) 0.1617(4) 0.4527(8) 0.048(2) Uani 1 1 d . .
H14A H 0.3938 0.1592 0.4648 0.058 Uiso 1 1 calc R U
C15A C 0.3254(3) 0.1827(3) 0.5434(7) 0.0379(18) Uani 1 1 d . .
H15A H 0.3487 0.1949 0.6180 0.045 Uiso 1 1 calc R U
C16A C 0.2638(3) 0.1869(3) 0.5294(6) 0.0302(15) Uani 1 1 d . .
C17A C 0.1767(3) 0.0597(3) 0.7383(7) 0.0268(15) Uani 1 1 d . .
C18A C 0.2249(3) 0.0370(3) 0.7410(7) 0.0362(17) Uani 1 1 d . .
H18A H 0.2563 0.0492 0.8063 0.043 Uiso 1 1 calc R U
C19A C 0.2277(4) -0.0036(4) 0.6484(9) 0.052(2) Uani 1 1 d . .
H19A H 0.2618 -0.0179 0.6501 0.062 Uiso 1 1 calc R U
C20A C 0.1826(4) -0.0228(4) 0.5565(8) 0.050(2) Uani 1 1 d . .
H20A H 0.1844 -0.0514 0.4950 0.060 Uiso 1 1 calc R U
C21A C 0.1336(4) -0.0012(4) 0.5510(8) 0.047(2) Uani 1 1 d . .
H21A H 0.1025 -0.0139 0.4853 0.056 Uiso 1 1 calc R U
C22A C 0.1307(3) 0.0393(3) 0.6427(6) 0.0322(16) Uani 1 1 d . .
H22A H 0.0965 0.0534 0.6401 0.039 Uiso 1 1 calc R U
C23A C 0.0941(3) 0.1169(3) 0.8452(7) 0.0285(15) Uani 1 1 d . .
H23A H 0.0876 0.1248 0.7598 0.034 Uiso 1 1 calc R U
C24A C 0.1012(4) 0.1785(3) 0.9206(7) 0.0388(18) Uani 1 1 d . .
H24D H 0.1393 0.2225 0.8891 0.058 Uiso 1 1 calc R U
H24E H 0.1114 0.1726 1.0033 0.058 Uiso 1 1 calc R U
H24F H 0.0573 0.1794 0.9174 0.058 Uiso 1 1 calc R U
C25A C 0.0314(3) 0.0477(3) 0.8875(7) 0.0383(18) Uani 1 1 d . .
H25D H -0.0121 0.0477 0.8694 0.058 Uiso 1 1 calc R U
H25E H 0.0348 0.0428 0.9735 0.058 Uiso 1 1 calc R U
H25F H 0.0314 0.0085 0.8464 0.058 Uiso 1 1 calc R U
B1A B 0.1756(4) 0.0694(4) 1.0079(8) 0.0348(19) Uani 1 1 d . .
H1AA H 0.1343 0.0226 1.0133 0.042 Uiso 1 1 calc R U
H1AB H 0.1754 0.0983 1.0738 0.042 Uiso 1 1 calc R U
H1AC H 0.2180 0.0657 1.0121 0.042 Uiso 1 1 calc R U
P2B P 0.60152(7) 0.44492(8) 0.51509(17) 0.0261(4) Uani 1 1 d . .
C1B C 0.5201(3) 0.4476(3) 0.4974(7) 0.0275(15) Uani 1 1 d . .
C2B C 0.4971(3) 0.4653(3) 0.6009(7) 0.0316(16) Uani 1 1 d . .
H2B H 0.5250 0.4784 0.6707 0.038 Uiso 1 1 calc R U
C3B C 0.4331(3) 0.4637(3) 0.6014(7) 0.0317(16) Uani 1 1 d . .
H3B H 0.4176 0.4763 0.6710 0.038 Uiso 1 1 calc R U
C4B C 0.3924(3) 0.4436(3) 0.4996(7) 0.0314(16) Uani 1 1 d . .
H4B H 0.3484 0.4415 0.4999 0.038 Uiso 1 1 calc R U
C5B C 0.4151(3) 0.4268(3) 0.3986(7) 0.0277(15) Uani 1 1 d . .
H5B H 0.3860 0.4125 0.3301 0.033 Uiso 1 1 calc R U
C6B C 0.4808(3) 0.4299(3) 0.3925(7) 0.0280(15) Uani 1 1 d . .
C7B C 0.5012(3) 0.4132(3) 0.2758(6) 0.0274(15) Uani 1 1 d . .
C8B C 0.4821(3) 0.3456(3) 0.2487(7) 0.0340(17) Uani 1 1 d . .
H8B H 0.4576 0.3094 0.3053 0.041 Uiso 1 1 calc R U
C9B C 0.4993(4) 0.3295(4) 0.1350(7) 0.0419(19) Uani 1 1 d . .
H9B H 0.4875 0.2828 0.1173 0.050 Uiso 1 1 calc R U
C10B C 0.5319(4) 0.3797(4) 0.0524(8) 0.0431(19) Uani 1 1 d . .
H10B H 0.5428 0.3678 -0.0227 0.052 Uiso 1 1 calc R U
C11B C 0.5505(3) 0.4506(4) 0.0755(7) 0.0351(17) Uani 1 1 d . .
C12B C 0.5838(4) 0.5039(4) -0.0098(8) 0.048(2) Uani 1 1 d . .
H12B H 0.5944 0.4925 -0.0856 0.057 Uiso 1 1 calc R U
C13B C 0.6013(4) 0.5713(4) 0.0132(8) 0.048(2) Uani 1 1 d . .
H13B H 0.6226 0.6064 -0.0463 0.057 Uiso 1 1 calc R U
C14B C 0.5871(4) 0.5879(4) 0.1270(7) 0.0434(19) Uani 1 1 d . .
H14B H 0.5998 0.6349 0.1443 0.052 Uiso 1 1 calc R U
C15B C 0.5559(3) 0.5384(3) 0.2128(7) 0.0305(16) Uani 1 1 d . .
H15B H 0.5473 0.5512 0.2890 0.037 Uiso 1 1 calc R U
C16B C 0.5360(3) 0.4679(3) 0.1896(7) 0.0307(16) Uani 1 1 d . .
C17B C 0.6590(3) 0.4918(3) 0.3941(6) 0.0253(14) Uani 1 1 d . .
C18B C 0.6956(3) 0.5649(3) 0.3992(7) 0.0368(17) Uani 1 1 d . .
H18B H 0.6881 0.5880 0.4640 0.044 Uiso 1 1 calc R U
C19B C 0.7425(4) 0.6036(4) 0.3115(8) 0.049(2) Uani 1 1 d . .
H19B H 0.7676 0.6533 0.3165 0.058 Uiso 1 1 calc R U
C20B C 0.7535(4) 0.5699(4) 0.2138(9) 0.054(2) Uani 1 1 d . .
H20B H 0.7862 0.5965 0.1535 0.065 Uiso 1 1 calc R U
C21B C 0.7170(3) 0.4998(4) 0.2075(8) 0.0433(19) Uani 1 1 d . .
H21B H 0.7240 0.4771 0.1415 0.052 Uiso 1 1 calc R U
C22B C 0.6691(3) 0.4596(3) 0.2952(7) 0.0333(16) Uani 1 1 d . .
H22B H 0.6433 0.4100 0.2878 0.040 Uiso 1 1 calc R U
C23B C 0.5760(3) 0.3519(3) 0.5003(7) 0.0292(15) Uani 1 1 d . .
H23B H 0.5632 0.3375 0.4155 0.035 Uiso 1 1 calc R U
C24B C 0.6375(3) 0.3415(3) 0.5347(7) 0.0387(18) Uani 1 1 d . .
H24G H 0.6272 0.2946 0.5109 0.058 Uiso 1 1 calc R U
H24H H 0.6446 0.3467 0.6210 0.058 Uiso 1 1 calc R U
H24I H 0.6800 0.3766 0.4942 0.058 Uiso 1 1 calc R U
C25B C 0.5124(3) 0.3068(3) 0.5787(7) 0.0378(17) Uani 1 1 d . .
H25G H 0.4715 0.3079 0.5473 0.057 Uiso 1 1 calc R U
H25H H 0.5218 0.3251 0.6601 0.057 Uiso 1 1 calc R U
H25I H 0.5031 0.2585 0.5788 0.057 Uiso 1 1 calc R U
B1B B 0.6461(4) 0.4821(4) 0.6629(8) 0.039(2) Uani 1 1 d . .
H1BA H 0.6141 0.4560 0.7280 0.046 Uiso 1 1 calc R U
H1BB H 0.6591 0.5315 0.6682 0.046 Uiso 1 1 calc R U
H1BC H 0.6883 0.4781 0.6691 0.046 Uiso 1 1 calc R U
P1C P 0.51429(8) 0.75195(8) 0.48600(17) 0.0268(4) Uani 1 1 d . .
C1C C 0.5957(3) 0.7493(3) 0.5025(7) 0.0288(15) Uani 1 1 d . .
C2C C 0.6352(3) 0.7629(3) 0.3985(7) 0.0342(17) Uani 1 1 d . .
H2C H 0.6204 0.7753 0.3277 0.041 Uiso 1 1 calc R U
C3C C 0.6966(3) 0.7586(3) 0.3974(7) 0.0363(17) Uani 1 1 d . .
H3C H 0.7233 0.7678 0.3266 0.044 Uiso 1 1 calc R U
C4C C 0.7173(3) 0.7408(3) 0.5000(7) 0.0394(19) Uani 1 1 d . .
H4C H 0.7587 0.7376 0.5001 0.047 Uiso 1 1 calc R U
C5C C 0.6788(3) 0.7273(3) 0.6037(7) 0.0341(17) Uani 1 1 d . .
H5C H 0.6942 0.7150 0.6738 0.041 Uiso 1 1 calc R U
C6C C 0.6171(3) 0.7315(3) 0.6073(6) 0.0281(15) Uani 1 1 d . .
C7C C 0.5808(3) 0.7189(3) 0.7252(6) 0.0303(16) Uani 1 1 d . .
C8C C 0.6039(3) 0.7746(3) 0.8105(7) 0.0303(16) Uani 1 1 d . .
C9C C 0.6573(3) 0.8442(3) 0.7836(7) 0.0316(16) Uani 1 1 d . .
H9C H 0.6776 0.8553 0.7065 0.038 Uiso 1 1 calc R U
C10C C 0.6792(3) 0.8951(4) 0.8690(8) 0.0411(19) Uani 1 1 d . .
H10C H 0.7148 0.9414 0.8502 0.049 Uiso 1 1 calc R U
C11C C 0.6504(4) 0.8805(4) 0.9834(8) 0.045(2) Uani 1 1 d . .
H11C H 0.6669 0.9164 1.0419 0.054 Uiso 1 1 calc R U
C12C C 0.5986(4) 0.8147(4) 1.0105(8) 0.0430(19) Uani 1 1 d . .
H12C H 0.5788 0.8052 1.0880 0.052 Uiso 1 1 calc R U
C13C C 0.5735(3) 0.7599(4) 0.9256(7) 0.0350(17) Uani 1 1 d . .
C14C C 0.5180(4) 0.6916(4) 0.9509(8) 0.046(2) Uani 1 1 d . .
H14C H 0.4954 0.6820 1.0262 0.055 Uiso 1 1 calc R U
C15C C 0.4965(4) 0.6393(4) 0.8686(8) 0.046(2) Uani 1 1 d . .
H15C H 0.4600 0.5935 0.8877 0.055 Uiso 1 1 calc R U
C16C C 0.5285(3) 0.6530(3) 0.7543(7) 0.0367(18) Uani 1 1 d . .
H16C H 0.5135 0.6162 0.6979 0.044 Uiso 1 1 calc R U
C17C C 0.5037(3) 0.7970(3) 0.6118(6) 0.0262(15) Uani 1 1 d . .
C18C C 0.4568(3) 0.7626(3) 0.7043(6) 0.0310(16) Uani 1 1 d . .
H18C H 0.4306 0.7129 0.7049 0.037 Uiso 1 1 calc R U
C19C C 0.4478(3) 0.7996(3) 0.7949(7) 0.0360(17) Uani 1 1 d . .
H19C H 0.4156 0.7755 0.8574 0.043 Uiso 1 1 calc R U
C20C C 0.4860(3) 0.8721(3) 0.7940(7) 0.0372(18) Uani 1 1 d . .
H20C H 0.4805 0.8980 0.8565 0.045 Uiso 1 1 calc R U
C21C C 0.5320(3) 0.9066(3) 0.7019(7) 0.0385(18) Uani 1 1 d . .
H21C H 0.5574 0.9563 0.7013 0.046 Uiso 1 1 calc R U
C22C C 0.5419(3) 0.8705(3) 0.6106(7) 0.0312(16) Uani 1 1 d . .
H22C H 0.5740 0.8949 0.5482 0.037 Uiso 1 1 calc R U
C23C C 0.4426(3) 0.6599(3) 0.4902(7) 0.0309(16) Uani 1 1 d . .
H23C H 0.4384 0.6418 0.5731 0.037 Uiso 1 1 calc R U
C24C C 0.3740(3) 0.6564(3) 0.4561(7) 0.0372(17) Uani 1 1 d . .
H24A H 0.3765 0.6710 0.3731 0.056 Uiso 1 1 calc R U
H24B H 0.3662 0.6875 0.5079 0.056 Uiso 1 1 calc R U
H24C H 0.3354 0.6083 0.4654 0.056 Uiso 1 1 calc R U
C25C C 0.4601(4) 0.6165(3) 0.4073(7) 0.0414(19) Uani 1 1 d . .
H25A H 0.4189 0.5699 0.3978 0.062 Uiso 1 1 calc R U
H25B H 0.4987 0.6121 0.4410 0.062 Uiso 1 1 calc R U
H25C H 0.4741 0.6396 0.3295 0.062 Uiso 1 1 calc R U
B1C B 0.5140(4) 0.7969(4) 0.3426(8) 0.037(2) Uani 1 1 d . .
H1CA H 0.5199 0.7722 0.2750 0.044 Uiso 1 1 calc R U
H1CB H 0.5526 0.8454 0.3437 0.044 Uiso 1 1 calc R U
H1CC H 0.4695 0.7963 0.3349 0.044 Uiso 1 1 calc R U

loop_
_atom_site_aniso_label
_atom_site_aniso_U_11
_atom_site_aniso_U_22
_atom_site_aniso_U_33
_atom_site_aniso_U_23
_atom_site_aniso_U_13
_atom_site_aniso_U_12
P1A 0.0237(7) 0.0218(7) 0.0290(11) 0.0029(8) 0.0013(8) 0.0103(6)
C1A 0.023(3) 0.022(3) 0.029(4) -0.002(3) -0.003(3) 0.009(2)
C2A 0.029(3) 0.027(3) 0.036(5) -0.001(3) 0.001(3) 0.014(3)
C3A 0.030(3) 0.026(3) 0.042(5) -0.012(3) -0.014(3) 0.013(3)
C4A 0.026(3) 0.018(3) 0.054(5) 0.003(3) 0.001(4) 0.004(2)
C5A 0.028(3) 0.029(3) 0.039(5) 0.000(3) 0.004(3) 0.011(3)
C6A 0.026(3) 0.026(3) 0.031(4) 0.000(3) 0.001(3) 0.015(2)
C7A 0.025(3) 0.023(3) 0.037(5) 0.005(3) 0.001(3) 0.009(2)
C8A 0.029(3) 0.033(3) 0.035(5) 0.013(3) 0.007(3) 0.015(3)
C9A 0.029(3) 0.044(4) 0.053(6) 0.017(4) -0.001(4) 0.017(3)
C10A 0.034(4) 0.050(4) 0.045(5) 0.008(4) -0.009(4) 0.012(3)
C11A 0.038(4) 0.034(3) 0.035(5) -0.006(4) -0.007(4) 0.009(3)
C12A 0.045(4) 0.055(4) 0.031(5) -0.006(4) 0.007(4) 0.016(3)
C13A 0.044(4) 0.052(4) 0.049(6) -0.015(4) 0.008(4) 0.010(4)
C14A 0.035(4) 0.047(4) 0.057(6) -0.014(4) 0.006(4) 0.016(3)
C15A 0.029(3) 0.035(3) 0.043(5) -0.008(4) -0.003(3) 0.011(3)
C16A 0.028(3) 0.028(3) 0.025(4) 0.001(3) 0.001(3) 0.007(2)
C17A 0.024(3) 0.017(3) 0.035(4) 0.006(3) 0.004(3) 0.007(2)
C18A 0.032(3) 0.029(3) 0.049(5) -0.003(4) -0.006(3) 0.017(3)
C19A 0.047(4) 0.041(4) 0.070(7) 0.000(5) 0.018(5) 0.024(3)
C20A 0.053(4) 0.030(4) 0.058(6) -0.016(4) 0.014(5) 0.015(3)
C21A 0.045(4) 0.035(4) 0.047(5) -0.010(4) 0.001(4) 0.009(3)
C22A 0.029(3) 0.027(3) 0.034(5) -0.004(3) 0.002(3) 0.009(3)
C23A 0.021(3) 0.030(3) 0.034(4) 0.003(3) 0.000(3) 0.013(2)
C24A 0.040(4) 0.038(4) 0.045(5) 0.003(4) 0.007(4) 0.025(3)
C25A 0.022(3) 0.038(3) 0.051(5) 0.008(4) 0.006(3) 0.013(3)
B1A 0.026(3) 0.037(4) 0.040(6) 0.007(4) -0.002(4) 0.015(3)
P2B 0.0216(7) 0.0253(7) 0.0314(11) -0.0009(8) 0.0006(8) 0.0117(6)
C1B 0.024(3) 0.025(3) 0.040(5) 0.003(3) 0.003(3) 0.017(2)
C2B 0.028(3) 0.026(3) 0.037(5) -0.005(3) -0.003(3) 0.010(3)
C3B 0.032(3) 0.031(3) 0.037(5) 0.004(3) 0.011(3) 0.019(3)
C4B 0.020(3) 0.029(3) 0.048(5) 0.004(3) 0.004(3) 0.014(2)
C5B 0.031(3) 0.028(3) 0.029(4) 0.007(3) 0.004(3) 0.018(3)
C6B 0.024(3) 0.024(3) 0.037(5) 0.002(3) -0.002(3) 0.013(2)
C7B 0.022(3) 0.032(3) 0.032(4) -0.001(3) -0.004(3) 0.016(2)
C8B 0.032(3) 0.032(3) 0.045(5) 0.002(3) -0.005(3) 0.022(3)
C9B 0.043(4) 0.043(4) 0.047(5) -0.012(4) -0.006(4) 0.028(3)
C10B 0.041(4) 0.057(5) 0.040(5) -0.017(4) -0.007(4) 0.031(4)
C11B 0.028(3) 0.050(4) 0.033(5) -0.008(4) 0.000(3) 0.024(3)
C12B 0.048(4) 0.063(5) 0.038(5) 0.013(4) 0.010(4) 0.033(4)
C13B 0.050(4) 0.057(5) 0.037(5) 0.015(4) 0.012(4) 0.027(4)
C14B 0.044(4) 0.044(4) 0.042(5) 0.005(4) 0.001(4) 0.022(3)
C15B 0.027(3) 0.034(3) 0.031(4) -0.001(3) 0.001(3) 0.016(3)
C16B 0.023(3) 0.040(3) 0.036(5) 0.000(3) -0.003(3) 0.021(3)
C17B 0.020(3) 0.026(3) 0.030(4) -0.003(3) -0.006(3) 0.012(2)
C18B 0.030(3) 0.030(3) 0.047(5) 0.000(4) -0.005(3) 0.012(3)
C19B 0.039(4) 0.034(4) 0.062(6) 0.013(4) 0.002(4) 0.011(3)
C20B 0.031(4) 0.056(5) 0.063(7) 0.017(5) 0.003(4) 0.013(3)
C21B 0.033(3) 0.062(5) 0.041(5) -0.003(4) -0.002(4) 0.027(3)
C22B 0.028(3) 0.036(3) 0.039(5) 0.004(3) 0.006(3) 0.019(3)
C23B 0.026(3) 0.024(3) 0.035(4) 0.002(3) -0.007(3) 0.011(2)
C24B 0.037(3) 0.037(3) 0.048(5) -0.003(4) -0.009(4) 0.023(3)
C25B 0.036(3) 0.028(3) 0.048(5) 0.006(3) 0.004(4) 0.015(3)
B1B 0.032(4) 0.043(4) 0.044(6) -0.006(4) 0.003(4) 0.021(3)
P1C 0.0266(7) 0.0248(7) 0.0315(11) 0.0020(8) 0.0020(8) 0.0147(6)
C1C 0.029(3) 0.029(3) 0.031(4) 0.000(3) 0.003(3) 0.016(3)
C2C 0.031(3) 0.038(3) 0.040(5) -0.002(3) 0.001(3) 0.023(3)
C3C 0.034(3) 0.037(3) 0.039(5) 0.005(4) 0.009(4) 0.018(3)
C4C 0.031(3) 0.039(4) 0.055(6) -0.004(4) -0.003(4) 0.023(3)
C5C 0.024(3) 0.033(3) 0.043(5) -0.005(3) -0.005(3) 0.013(3)
C6C 0.027(3) 0.022(3) 0.037(5) -0.002(3) -0.003(3) 0.014(2)
C7C 0.028(3) 0.036(3) 0.034(5) 0.007(3) 0.001(3) 0.022(3)
C8C 0.026(3) 0.037(3) 0.034(5) 0.006(3) 0.001(3) 0.020(3)
C9C 0.026(3) 0.038(3) 0.031(4) -0.004(3) -0.001(3) 0.016(3)
C10C 0.030(3) 0.036(3) 0.054(6) -0.008(4) -0.005(4) 0.014(3)
C11C 0.039(4) 0.060(5) 0.043(5) -0.015(4) -0.012(4) 0.030(4)
C12C 0.049(4) 0.064(5) 0.031(5) -0.008(4) -0.006(4) 0.039(4)
C13C 0.034(3) 0.050(4) 0.028(4) 0.012(4) 0.008(3) 0.025(3)
C14C 0.040(4) 0.055(5) 0.043(5) 0.012(4) 0.007(4) 0.024(4)
C15C 0.037(4) 0.042(4) 0.053(6) 0.023(4) 0.009(4) 0.015(3)
C16C 0.035(3) 0.031(3) 0.046(5) 0.007(3) 0.003(4) 0.017(3)
C17C 0.022(3) 0.029(3) 0.031(4) -0.002(3) -0.004(3) 0.016(2)
C18C 0.031(3) 0.026(3) 0.037(5) 0.002(3) 0.005(3) 0.015(3)
C19C 0.028(3) 0.040(3) 0.041(5) 0.000(4) 0.005(3) 0.017(3)
C20C 0.033(3) 0.035(3) 0.049(5) -0.012(4) -0.002(4) 0.021(3)
C21C 0.029(3) 0.032(3) 0.052(6) -0.006(4) 0.003(4) 0.014(3)
C22C 0.024(3) 0.025(3) 0.039(5) 0.002(3) 0.007(3) 0.009(2)
C23C 0.032(3) 0.023(3) 0.036(5) 0.005(3) -0.002(3) 0.012(2)
C24C 0.031(3) 0.037(3) 0.041(5) -0.002(4) -0.004(3) 0.016(3)
C25C 0.048(4) 0.026(3) 0.052(5) -0.007(4) -0.008(4) 0.019(3)
B1C 0.037(4) 0.029(4) 0.046(6) 0.006(4) 0.001(4) 0.018(3)

loop_
_atom_type_symbol
_atom_type_description
_atom_type_scat_dispersion_real
_atom_type_scat_dispersion_imag
_atom_type_scat_source
C C 0.0033 0.0016 'International Tables Vol C Tables 4.2.6.8 and 6.1.1.4'
B B 0.0013 0.0007 'International Tables Vol C Tables 4.2.6.8 and 6.1.1.4'
P P 0.1023 0.0942 'International Tables Vol C Tables 4.2.6.8 and 6.1.1.4'
H H 0.0000 0.0000 'International Tables Vol C Tables 4.2.6.8 and 6.1.1.4'

loop_
_geom_angle_atom_site_label_1
_geom_angle_atom_site_label_2
_geom_angle_atom_site_label_3
_geom_angle
C17A P1A C1A 106.5(3)
C17A P1A C23A 107.6(3)
C1A P1A C23A 108.8(3)
C17A P1A B1A 110.1(3)
C1A P1A B1A 112.1(3)
C23A P1A B1A 111.6(3)
C6A C1A C2A 119.9(5)
C6A C1A P1A 125.2(5)
C2A C1A P1A 114.9(5)
C3A C2A C1A 120.8(7)
C3A C2A H2A 119.6
C1A C2A H2A 119.6
C4A C3A C2A 118.7(7)
C4A C3A H3A 120.6
C2A C3A H3A 120.6
C3A C4A C5A 121.6(6)
C3A C4A H4A 119.2
C5A C4A H4A 119.2
C4A C5A C6A 120.9(7)
C4A C5A H5A 119.6
C6A C5A H5A 119.6
C1A C6A C5A 118.0(6)
C1A C6A C7A 124.7(5)
C5A C6A C7A 117.2(6)
C8A C7A C16A 119.1(7)
C8A C7A C6A 119.9(6)
C16A C7A C6A 120.8(5)
C7A C8A C9A 121.0(7)
C7A C8A H8A 119.5
C9A C8A H8A 119.5
C10A C9A C8A 120.4(6)
C10A C9A H9A 119.8
C8A C9A H9A 119.8
C9A C10A C11A 120.5(8)
C9A C10A H10A 119.8
C11A C10A H10A 119.8
C10A C11A C16A 119.5(7)
C10A C11A C12A 121.7(8)
C16A C11A C12A 118.8(7)
C13A C12A C11A 121.6(8)
C13A C12A H12A 119.2
C11A C12A H12A 119.2
C12A C13A C14A 120.2(8)
C12A C13A H13A 119.9
C14A C13A H13A 119.9
C15A C14A C13A 119.4(7)
C15A C14A H14A 120.3
C13A C14A H14A 120.3
C14A C15A C16A 122.2(7)
C14A C15A H15A 118.9
C16A C15A H15A 118.9
C15A C16A C11A 117.8(7)
C15A C16A C7A 122.9(7)
C11A C16A C7A 119.3(6)
C18A C17A C22A 118.0(6)
C18A C17A P1A 118.8(6)
C22A C17A P1A 123.2(5)
C17A C18A C19A 120.3(7)
C17A C18A H18A 119.9
C19A C18A H18A 119.9
C20A C19A C18A 120.8(7)
C20A C19A H19A 119.6
C18A C19A H19A 119.6
C19A C20A C21A 120.5(7)
C19A C20A H20A 119.8
C21A C20A H20A 119.8
C20A C21A C22A 119.0(8)
C20A C21A H21A 120.5
C22A C21A H21A 120.5
C21A C22A C17A 121.5(6)
C21A C22A H22A 119.3
C17A C22A H22A 119.3
C25A C23A C24A 110.4(6)
C25A C23A P1A 108.8(4)
C24A C23A P1A 109.2(4)
C25A C23A H23A 109.5
C24A C23A H23A 109.5
P1A C23A H23A 109.5
C23A C24A H24D 109.5
C23A C24A H24E 109.5
H24D C24A H24E 109.5
C23A C24A H24F 109.5
H24D C24A H24F 109.5
H24E C24A H24F 109.5
C23A C25A H25D 109.5
C23A C25A H25E 109.5
H25D C25A H25E 109.5
C23A C25A H25F 109.5
H25D C25A H25F 109.5
H25E C25A H25F 109.5
P1A B1A H1AA 109.5
P1A B1A H1AB 109.5
H1AA B1A H1AB 109.5
P1A B1A H1AC 109.5
H1AA B1A H1AC 109.5
H1AB B1A H1AC 109.5
C17B P2B C1B 108.7(3)
C17B P2B C23B 108.0(3)
C1B P2B C23B 105.4(3)
C17B P2B B1B 110.5(3)
C1B P2B B1B 112.7(3)
C23B P2B B1B 111.4(3)
C6B C1B C2B 121.0(5)
C6B C1B P2B 124.3(5)
C2B C1B P2B 114.6(5)
C3B C2B C1B 120.1(7)
C3B C2B H2B 120.0
C1B C2B H2B 120.0
C4B C3B C2B 119.4(7)
C4B C3B H3B 120.3
C2B C3B H3B 120.3
C5B C4B C3B 120.5(5)
C5B C4B H4B 119.7
C3B C4B H4B 119.7
C4B C5B C6B 122.2(7)
C4B C5B H5B 118.9
C6B C5B H5B 118.9
C1B C6B C5B 116.7(6)
C1B C6B C7B 126.0(5)
C5B C6B C7B 117.3(6)
C8B C7B C16B 120.7(7)
C8B C7B C6B 120.0(6)
C16B C7B C6B 119.1(5)
C7B C8B C9B 119.7(7)
C7B C8B H8B 120.1
C9B C8B H8B 120.1
C10B C9B C8B 120.8(6)
C10B C9B H9B 119.6
C8B C9B H9B 119.6
C9B C10B C11B 121.3(7)
C9B C10B H10B 119.4
C11B C10B H10B 119.4
C12B C11B C16B 119.0(6)
C12B C11B C10B 122.4(7)
C16B C11B C10B 118.6(7)
C13B C12B C11B 121.9(8)
C13B C12B H12B 119.0
C11B C12B H12B 119.0
C12B C13B C14B 118.5(8)
C12B C13B H13B 120.8
C14B C13B H13B 120.8
C15B C14B C13B 121.8(7)
C15B C14B H14B 119.1
C13B C14B H14B 119.1
C14B C15B C16B 120.5(7)
C14B C15B H15B 119.8
C16B C15B H15B 119.8
C15B C16B C11B 118.4(7)
C15B C16B C7B 122.8(6)
C11B C16B C7B 118.8(6)
C18B C17B C22B 118.2(6)
C18B C17B P2B 118.0(5)
C22B C17B P2B 123.8(5)
C19B C18B C17B 120.7(7)
C19B C18B H18B 119.7
C17B C18B H18B 119.7
C18B C19B C20B 120.2(7)
C18B C19B H19B 119.9
C20B C19B H19B 119.9
C21B C20B C19B 119.1(8)
C21B C20B H20B 120.4
C19B C20B H20B 120.4
C20B C21B C22B 121.6(8)
C20B C21B H21B 119.2
C22B C21B H21B 119.2
C21B C22B C17B 120.1(6)
C21B C22B H22B 119.9
C17B C22B H22B 119.9
C25B C23B C24B 110.5(5)
C25B C23B P2B 110.1(5)
C24B C23B P2B 110.0(4)
C25B C23B H23B 108.7
C24B C23B H23B 108.7
P2B C23B H23B 108.7
C23B C24B H24G 109.5
C23B C24B H24H 109.5
H24G C24B H24H 109.5
C23B C24B H24I 109.5
H24G C24B H24I 109.5
H24H C24B H24I 109.5
C23B C25B H25G 109.5
C23B C25B H25H 109.5
H25G C25B H25H 109.5
C23B C25B H25I 109.5
H25G C25B H25I 109.5
H25H C25B H25I 109.5
P2B B1B H1BA 109.5
P2B B1B H1BB 109.5
H1BA B1B H1BB 109.5
P2B B1B H1BC 109.5
H1BA B1B H1BC 109.5
H1BB B1B H1BC 109.5
C17C P1C C1C 109.6(3)
C17C P1C C23C 108.0(3)
C1C P1C C23C 106.0(3)
C17C P1C B1C 110.0(3)
C1C P1C B1C 111.2(3)
C23C P1C B1C 111.8(4)
C6C C1C C2C 120.2(6)
C6C C1C P1C 124.6(5)
C2C C1C P1C 115.1(5)
C1C C2C C3C 120.7(7)
C1C C2C H2C 119.6
C3C C2C H2C 119.6
C4C C3C C2C 119.0(7)
C4C C3C H3C 120.5
C2C C3C H3C 120.5
C3C C4C C5C 120.9(6)
C3C C4C H4C 119.5
C5C C4C H4C 119.5
C4C C5C C6C 121.3(7)
C4C C5C H5C 119.4
C6C C5C H5C 119.4
C1C C6C C5C 117.9(6)
C1C C6C C7C 125.0(5)
C5C C6C C7C 117.1(6)
C16C C7C C8C 119.9(7)
C16C C7C C6C 119.8(6)
C8C C7C C6C 120.2(5)
C13C C8C C9C 118.7(7)
C13C C8C C7C 119.3(6)
C9C C8C C7C 122.0(7)
C10C C9C C8C 120.0(7)
C10C C9C H9C 120.0
C8C C9C H9C 120.0
C9C C10C C11C 121.5(7)
C9C C10C H10C 119.3
C11C C10C H10C 119.3
C12C C11C C10C 119.6(7)
C12C C11C H11C 120.2
C10C C11C H11C 120.2
C11C C12C C13C 121.5(8)
C11C C12C H12C 119.3
C13C C12C H12C 119.3
C12C C13C C14C 122.3(7)
C12C C13C C8C 118.8(7)
C14C C13C C8C 118.9(7)
C15C C14C C13C 120.9(8)
C15C C14C H14C 119.6
C13C C14C H14C 119.6
C14C C15C C16C 120.4(7)
C14C C15C H15C 119.8
C16C C15C H15C 119.8
C7C C16C C15C 120.4(7)
C7C C16C H16C 119.8
C15C C16C H16C 119.8
C18C C17C C22C 119.4(6)
C18C C17C P1C 123.2(5)
C22C C17C P1C 117.3(5)
C19C C18C C17C 121.0(6)
C19C C18C H18C 119.5
C17C C18C H18C 119.5
C18C C19C C20C 119.5(7)
C18C C19C H19C 120.2
C20C C19C H19C 120.2
C21C C20C C19C 119.8(7)
C21C C20C H20C 120.1
C19C C20C H20C 120.1
C20C C21C C22C 121.5(6)
C20C C21C H21C 119.2
C22C C21C H21C 119.2
C21C C22C C17C 118.8(6)
C21C C22C H22C 120.6
C17C C22C H22C 120.6
C25C C23C C24C 111.8(6)
C25C C23C P1C 109.2(4)
C24C C23C P1C 109.4(4)
C25C C23C H23C 108.8
C24C C23C H23C 108.8
P1C C23C H23C 108.8
C23C C24C H24A 109.5
C23C C24C H24B 109.5
H24A C24C H24B 109.5
C23C C24C H24C 109.5
H24A C24C H24C 109.5
H24B C24C H24C 109.5
C23C C25C H25A 109.5
C23C C25C H25B 109.5
H25A C25C H25B 109.5
C23C C25C H25C 109.5
H25A C25C H25C 109.5
H25B C25C H25C 109.5
P1C B1C H1CA 109.5
P1C B1C H1CB 109.5
H1CA B1C H1CB 109.5
P1C B1C H1CC 109.5
H1CA B1C H1CC 109.5
H1CB B1C H1CC 109.5

loop_
_geom_bond_atom_site_label_1
_geom_bond_atom_site_label_2
_geom_bond_distance
P1A C17A 1.808(7)
P1A C1A 1.824(6)
P1A C23A 1.838(6)
P1A B1A 1.899(8)
C1A C6A 1.392(9)
C1A C2A 1.411(9)
C2A C3A 1.392(8)
C2A H2A 0.9500
C3A C4A 1.372(10)
C3A H3A 0.9500
C4A C5A 1.374(10)
C4A H4A 0.9500
C5A C6A 1.413(8)
C5A H5A 0.9500
C6A C7A 1.486(10)
C7A C8A 1.387(8)
C7A C16A 1.421(9)
C8A C9A 1.405(11)
C8A H8A 0.9500
C9A C10A 1.365(11)
C9A H9A 0.9500
C10A C11A 1.411(10)
C10A H10A 0.9500
C11A C16A 1.421(10)
C11A C12A 1.429(11)
C12A C13A 1.352(11)
C12A H12A 0.9500
C13A C14A 1.414(12)
C13A H13A 0.9500
C14A C15A 1.375(10)
C14A H14A 0.9500
C15A C16A 1.415(9)
C15A H15A 0.9500
C17A C18A 1.386(8)
C17A C22A 1.388(9)
C18A C19A 1.395(11)
C18A H18A 0.9500
C19A C20A 1.347(12)
C19A H19A 0.9500
C20A C21A 1.384(11)
C20A H20A 0.9500
C21A C22A 1.387(10)
C21A H21A 0.9500
C22A H22A 0.9500
C23A C25A 1.536(8)
C23A C24A 1.542(9)
C23A H23A 1.0000
C24A H24D 0.9800
C24A H24E 0.9800
C24A H24F 0.9800
C25A H25D 0.9800
C25A H25E 0.9800
C25A H25F 0.9800
B1A H1AA 0.9800
B1A H1AB 0.9800
B1A H1AC 0.9800
P2B C17B 1.793(7)
P2B C1B 1.836(6)
P2B C23B 1.844(6)
P2B B1B 1.896(9)
C1B C6B 1.400(9)
C1B C2B 1.401(9)
C2B C3B 1.394(9)
C2B H2B 0.9500
C3B C4B 1.383(10)
C3B H3B 0.9500
C4B C5B 1.365(10)
C4B H4B 0.9500
C5B C6B 1.416(8)
C5B H5B 0.9500
C6B C7B 1.491(10)
C7B C8B 1.368(9)
C7B C16B 1.434(9)
C8B C9B 1.427(11)
C8B H8B 0.9500
C9B C10B 1.345(11)
C9B H9B 0.9500
C10B C11B 1.428(10)
C10B H10B 0.9500
C11B C12B 1.406(10)
C11B C16B 1.420(10)
C12B C13B 1.362(11)
C12B H12B 0.9500
C13B C14B 1.408(11)
C13B H13B 0.9500
C14B C15B 1.358(10)
C14B H14B 0.9500
C15B C16B 1.412(9)
C15B H15B 0.9500
C17B C18B 1.397(8)
C17B C22B 1.397(9)
C18B C19B 1.374(10)
C18B H18B 0.9500
C19B C20B 1.413(12)
C19B H19B 0.9500
C20B C21B 1.342(11)
C20B H20B 0.9500
C21B C22B 1.392(10)
C21B H21B 0.9500
C22B H22B 0.9500
C23B C25B 1.529(9)
C23B C24B 1.536(8)
C23B H23B 1.0000
C24B H24G 0.9800
C24B H24H 0.9800
C24B H24I 0.9800
C25B H25G 0.9800
C25B H25H 0.9800
C25B H25I 0.9800
B1B H1BA 0.9800
B1B H1BB 0.9800
B1B H1BC 0.9800
P1C C17C 1.810(7)
P1C C1C 1.835(6)
P1C C23C 1.848(6)
P1C B1C 1.894(9)
C1C C6C 1.396(10)
C1C C2C 1.398(9)
C2C C3C 1.406(9)
C2C H2C 0.9500
C3C C4C 1.368(10)
C3C H3C 0.9500
C4C C5C 1.383(11)
C4C H4C 0.9500
C5C C6C 1.411(8)
C5C H5C 0.9500
C6C C7C 1.500(10)
C7C C16C 1.369(9)
C7C C8C 1.436(10)
C8C C13C 1.418(10)
C8C C9C 1.425(9)
C9C C10C 1.369(10)
C9C H9C 0.9500
C10C C11C 1.399(11)
C10C H10C 0.9500
C11C C12C 1.360(11)
C11C H11C 0.9500
C12C C13C 1.416(11)
C12C H12C 0.9500
C13C C14C 1.418(10)
C14C C15C 1.365(12)
C14C H14C 0.9500
C15C C16C 1.424(11)
C15C H15C 0.9500
C16C H16C 0.9500
C17C C18C 1.394(9)
C17C C22C 1.403(8)
C18C C19C 1.380(9)
C18C H18C 0.9500
C19C C20C 1.387(9)
C19C H19C 0.9500
C20C C21C 1.382(10)
C20C H20C 0.9500
C21C C22C 1.383(9)
C21C H21C 0.9500
C22C H22C 0.9500
C23C C25C 1.518(9)
C23C C24C 1.525(9)
C23C H23C 1.0000
C24C H24A 0.9800
C24C H24B 0.9800
C24C H24C 0.9800
C25C H25A 0.9800
C25C H25B 0.9800
C25C H25C 0.9800
B1C H1CA 0.9800
B1C H1CB 0.9800
B1C H1CC 0.9800
